data_2234267
loop_
_publ_author_name
'Bentiss, Fouad'
'Outirite, Moha'
'Lagren\'ee, Michel'
'Saadi, Mohamed'
'El Ammari, Lahcen'

_publ_section_title
;
 Aquabis[2,5-bis(pyridin-2-yl)-1,3,4-thiadiazole-\k^2^<i>N</i>^2^,<i>N</i>^3^](trifluoromethanesulfonato-\k<i>O</i>)copper(II)
 trifluoromethanesulfonate
;
_journal_coeditor_code IM2358
_journal_issue 4
_journal_name_full 'Acta Crystallographica Section E'
_journal_page_first m360
_journal_page_last m361
_journal_paper_doi 10.1107/S1600536812008732
_journal_volume 68
_journal_year 2012
_chemical_formula_iupac '[Cu (C F3 O3 S) (C12 H8 N4 S)2 (H2 O)] (C F3 O3 S)'
_chemical_formula_moiety 'C25 H18 Cu F3 N8 O4 S3 +, C F3 O3 S -'
_chemical_formula_sum 'C26 H18 Cu F6 N8 O7 S4'
_chemical_formula_weight 860.26
_chemical_name_systematic
;
Aquabis[2,5-bis(pyridin-2-yl)-1,3,4-thiadiazole-
\k^2^<i>N</i>^2^,<i>N</i>^3^](trifluoromethanesulfonato-\k<i>O</i>)copper(II)
trifluoromethanesulfonate
;
_space_group_IT_number 2
_symmetry_cell_setting triclinic
_symmetry_space_group_name_Hall '-P 1'
_symmetry_space_group_name_H-M 'P -1'
_atom_sites_solution_hydrogens difmap
_atom_sites_solution_primary direct
_atom_sites_solution_secondary difmap
_audit_creation_method SHELXL-97
_cell_angle_alpha 92.111(14)
_cell_angle_beta 90.823(14)
_cell_angle_gamma 107.352(14)
_cell_formula_units_Z 2
_cell_length_a 8.469(3)
_cell_length_b 11.116(3)
_cell_length_c 18.834(6)
_cell_measurement_reflns_used 4698
_cell_measurement_temperature 100(2)
_cell_measurement_theta_max 28.22
_cell_measurement_theta_min 2.54
_cell_volume 1690.6(9)
_computing_cell_refinement 'SAINT (Bruker, 2005)'
_computing_data_collection 'APEX2 (Bruker, 2005)'
_computing_data_reduction 'SAINT (Bruker, 2005)'
_computing_molecular_graphics 'ORTEP-3 for Windows (Farrugia,1997) and ORTEPIII, (Burnett & Johnson, 1996)'
_computing_publication_material 'WinGX (Farrugia, 1999)'
_computing_structure_refinement 'SHELXL97 (Sheldrick, 2008)'
_computing_structure_solution 'SHELXS97 (Sheldrick, 2008)'
_diffrn_ambient_temperature 100(2)
_diffrn_measured_fraction_theta_full 0.978
_diffrn_measured_fraction_theta_max 0.978
_diffrn_measurement_device_type 'Bruker APEXII CCD'
_diffrn_measurement_method '\f and \w scans'
_diffrn_radiation_monochromator graphite
_diffrn_radiation_source 'fine-focus sealed tube'
_diffrn_radiation_type MoK\a
_diffrn_radiation_wavelength 0.71073
_diffrn_reflns_av_R_equivalents 0.0308
_diffrn_reflns_av_sigmaI/netI 0.0467
_diffrn_reflns_limit_h_max 10
_diffrn_reflns_limit_h_min -10
_diffrn_reflns_limit_k_max 13
_diffrn_reflns_limit_k_min -12
_diffrn_reflns_limit_l_max 23
_diffrn_reflns_limit_l_min -19
_diffrn_reflns_number 12380
_diffrn_reflns_theta_full 26.00
_diffrn_reflns_theta_max 26.00
_diffrn_reflns_theta_min 2.67
_exptl_absorpt_coefficient_mu 0.983
_exptl_absorpt_correction_T_max 1.0000
_exptl_absorpt_correction_T_min 0.8789
_exptl_absorpt_correction_type multi-scan
_exptl_absorpt_process_details '(SADABS; Sheldrick, 1995)'
_exptl_crystal_colour blue
_exptl_crystal_density_diffrn 1.690
_exptl_crystal_density_method 'not measured'
_exptl_crystal_description 'irregular parallelepiped'
_exptl_crystal_F_000 866
_exptl_crystal_size_max 0.39
_exptl_crystal_size_mid 0.30
_exptl_crystal_size_min 0.17
_refine_diff_density_max 1.393
_refine_diff_density_min -0.408
_refine_ls_extinction_method none
_refine_ls_goodness_of_fit_ref 1.029
_refine_ls_hydrogen_treatment constr
_refine_ls_matrix_type full
_refine_ls_number_parameters 469
_refine_ls_number_reflns 6517
_refine_ls_number_restraints 0
_refine_ls_restrained_S_all 1.029
_refine_ls_R_factor_all 0.0523
_refine_ls_R_factor_gt 0.0406
_refine_ls_shift/su_max 0.001
_refine_ls_shift/su_mean 0.000
_refine_ls_structure_factor_coef Fsqd
_refine_ls_weighting_details 'calc w=1/[\s^2^(Fo^2^)+(0.0306P)^2^+2.8618P] where P=(Fo^2^+2Fc^2^)/3'
_refine_ls_weighting_scheme calc
_refine_ls_wR_factor_gt 0.0928
_refine_ls_wR_factor_ref 0.0991
_reflns_number_gt 5421
_reflns_number_total 6517
_reflns_threshold_expression I>2sigma(I)
_cod_data_source_file im2358.cif
_cod_data_source_block I
_cod_database_code 2234267
_cod_database_fobs_code 2234267

loop_
_symmetry_equiv_pos_as_xyz
'x, y, z'
'-x, -y, -z'

loop_
_atom_site_type_symbol
_atom_site_label
_atom_site_fract_x
_atom_site_fract_y
_atom_site_fract_z
_atom_site_U_iso_or_equiv
_atom_site_adp_type
_atom_site_calc_flag
_atom_site_refinement_flags
_atom_site_occupancy
_atom_site_symmetry_multiplicity
C C1 0.7108(3) 0.3893(3) 0.21546(15) 0.0167(6) Uani d . 1 1
C C2 0.7265(4) 0.3860(3) 0.29290(15) 0.0171(6) Uani d . 1 1
C C3 0.8424(4) 0.4766(3) 0.33445(16) 0.0215(6) Uani d . 1 1
H H3 0.9241 0.5425 0.3132 0.026 Uiso calc R 1 1
C C4 0.8363(4) 0.4688(3) 0.40768(16) 0.0244(7) Uani d . 1 1
H H4 0.9141 0.5290 0.4378 0.029 Uiso calc R 1 1
C C5 0.7151(4) 0.3720(3) 0.43558(16) 0.0227(7) Uani d . 1 1
H H5 0.7062 0.3657 0.4856 0.027 Uiso calc R 1 1
C C6 0.6052(4) 0.2830(3) 0.39019(15) 0.0214(6) Uani d . 1 1
H H6 0.5235 0.2158 0.4104 0.026 Uiso calc R 1 1
C C7 0.6958(4) 0.4195(3) 0.09165(15) 0.0177(6) Uani d . 1 1
C C8 0.7178(4) 0.4640(3) 0.01825(15) 0.0187(6) Uani d . 1 1
C C9 0.6216(4) 0.3978(3) -0.03813(16) 0.0230(7) Uani d . 1 1
H H9 0.5360 0.3219 -0.0309 0.028 Uiso calc R 1 1
C C10 0.6513(4) 0.4437(3) -0.10520(17) 0.0275(7) Uani d . 1 1
H H10 0.5875 0.3995 -0.1452 0.033 Uiso calc R 1 1
C C11 0.7754(4) 0.5548(3) -0.11309(16) 0.0293(7) Uani d . 1 1
H H11 0.7987 0.5887 -0.1587 0.035 Uiso calc R 1 1
C C12 0.8654(5) 0.6161(3) -0.05375(18) 0.0358(9) Uani d . 1 1
H H12 0.9500 0.6931 -0.0600 0.043 Uiso calc R 1 1
C C13 0.2339(3) -0.0673(3) 0.27519(15) 0.0175(6) Uani d . 1 1
C C14 0.2426(3) -0.0758(3) 0.19841(15) 0.0169(6) Uani d . 1 1
C C15 0.1621(4) -0.1827(3) 0.15729(16) 0.0213(6) Uani d . 1 1
H H15 0.1006 -0.2579 0.1786 0.026 Uiso calc R 1 1
C C16 0.1736(4) -0.1772(3) 0.08417(16) 0.0221(6) Uani d . 1 1
H H16 0.1190 -0.2484 0.0541 0.026 Uiso calc R 1 1
C C17 0.2662(4) -0.0659(3) 0.05565(16) 0.0243(7) Uani d . 1 1
H H17 0.2740 -0.0594 0.0056 0.029 Uiso calc R 1 1
C C18 0.3478(4) 0.0364(3) 0.10069(16) 0.0225(6) Uani d . 1 1
H H18 0.4131 0.1116 0.0805 0.027 Uiso calc R 1 1
C C19 0.1962(4) -0.0710(3) 0.39831(15) 0.0192(6) Uani d . 1 1
C C20 0.1420(4) -0.0996(3) 0.47119(15) 0.0211(6) Uani d . 1 1
C C21 0.2257(4) -0.0288(3) 0.52982(17) 0.0256(7) Uani d . 1 1
H H21 0.3220 0.0405 0.5245 0.031 Uiso calc R 1 1
C C22 0.1648(5) -0.0620(3) 0.59622(17) 0.0303(8) Uani d . 1 1
H H22 0.2179 -0.0160 0.6379 0.036 Uiso calc R 1 1
C C23 0.0248(5) -0.1638(3) 0.60030(17) 0.0324(8) Uani d . 1 1
H H23 -0.0199 -0.1893 0.6452 0.039 Uiso calc R 1 1
C C24 -0.0505(4) -0.2287(3) 0.53868(18) 0.0295(8) Uani d . 1 1
H H24 -0.1477 -0.2978 0.5428 0.035 Uiso calc R 1 1
C C25 0.7497(4) -0.0999(3) 0.1475(2) 0.0326(8) Uani d . 1 1
C C26 0.5085(5) 0.6738(3) 0.3395(2) 0.0406(9) Uani d . 1 1
Cu Cu1 0.46280(4) 0.16646(3) 0.245633(17) 0.01429(10) Uani d . 1 1
F F1 0.8341(3) -0.1118(2) 0.09071(11) 0.0517(6) Uani d . 1 1
F F2 0.5891(3) -0.1337(2) 0.12690(18) 0.0797(10) Uani d . 1 1
F F3 0.7741(3) -0.18338(19) 0.19345(14) 0.0505(6) Uani d . 1 1
F F4 0.5915(3) 0.6734(2) 0.40113(16) 0.0634(8) Uani d . 1 1
F F5 0.5912(3) 0.6359(3) 0.28793(16) 0.0692(8) Uani d . 1 1
F F6 0.5078(3) 0.7939(2) 0.32673(17) 0.0646(8) Uani d . 1 1
N N1 0.6097(3) 0.2881(2) 0.31953(12) 0.0167(5) Uani d . 1 1
N N2 0.5919(3) 0.3016(2) 0.18095(12) 0.0169(5) Uani d . 1 1
N N3 0.5828(3) 0.3191(2) 0.10989(12) 0.0170(5) Uani d . 1 1
N N4 0.8406(4) 0.5733(3) 0.01268(14) 0.0305(7) Uani d . 1 1
N N5 0.3375(3) 0.0327(2) 0.17125(13) 0.0175(5) Uani d . 1 1
N N6 0.3392(3) 0.0282(2) 0.31048(12) 0.0183(5) Uani d . 1 1
N N7 0.3180(3) 0.0260(2) 0.38209(12) 0.0183(5) Uani d . 1 1
N N8 0.0056(3) -0.1997(3) 0.47406(14) 0.0253(6) Uani d . 1 1
O O1 0.2619(2) 0.26218(19) 0.24674(11) 0.0229(5) Uani d . 1 1
H H1W 0.2659 0.3116 0.2778 0.027 Uiso d R 1 1
H H2W 0.1708 0.2137 0.2402 0.027 Uiso d R 1 1
O O2 0.9771(3) 0.0724(2) 0.21448(15) 0.0409(7) Uani d . 1 1
O O3 0.8043(3) 0.1395(2) 0.12360(13) 0.0413(7) Uani d . 1 1
O O4 0.6920(3) 0.0630(2) 0.23593(11) 0.0261(5) Uani d . 1 1
O O5 0.2264(3) 0.5841(2) 0.27020(11) 0.0337(6) Uani d . 1 1
O O6 0.3212(3) 0.4449(2) 0.35242(12) 0.0348(6) Uani d . 1 1
O O7 0.2270(3) 0.6206(2) 0.39735(11) 0.0320(6) Uani d . 1 1
S S1 0.82436(10) 0.50206(7) 0.16166(4) 0.02375(18) Uani d . 1 1
S S2 0.09600(9) -0.16694(7) 0.32694(4) 0.02022(17) Uani d . 1 1
S S3 0.81271(9) 0.06319(7) 0.18366(4) 0.01879(16) Uani d . 1 1
S S4 0.29722(10) 0.56968(7) 0.33972(4) 0.02205(17) Uani d . 1 1

loop_
_atom_site_aniso_label
_atom_site_aniso_U_11
_atom_site_aniso_U_22
_atom_site_aniso_U_33
_atom_site_aniso_U_12
_atom_site_aniso_U_13
_atom_site_aniso_U_23
C1 0.0168(14) 0.0142(14) 0.0171(14) 0.0016(11) 0.0018(11) 0.0011(11)
C2 0.0179(15) 0.0169(14) 0.0171(14) 0.0061(12) -0.0003(11) 0.0011(11)
C3 0.0207(15) 0.0187(15) 0.0212(15) 0.0002(12) -0.0043(12) -0.0002(12)
C4 0.0261(17) 0.0230(16) 0.0214(16) 0.0041(13) -0.0088(13) -0.0055(13)
C5 0.0234(16) 0.0270(16) 0.0164(14) 0.0061(13) -0.0014(12) -0.0029(12)
C6 0.0224(16) 0.0238(16) 0.0165(14) 0.0048(13) 0.0015(12) -0.0017(12)
C7 0.0184(15) 0.0182(14) 0.0157(14) 0.0044(12) -0.0003(11) -0.0016(11)
C8 0.0232(16) 0.0176(14) 0.0168(14) 0.0077(12) 0.0061(12) 0.0047(11)
C9 0.0223(16) 0.0213(15) 0.0242(16) 0.0052(13) 0.0001(13) -0.0029(12)
C10 0.0335(19) 0.0321(18) 0.0189(15) 0.0133(15) -0.0022(13) -0.0009(13)
C11 0.040(2) 0.0361(19) 0.0143(15) 0.0137(16) 0.0014(14) 0.0096(13)
C12 0.041(2) 0.0284(18) 0.0277(18) -0.0062(16) 0.0045(15) 0.0128(15)
C13 0.0165(14) 0.0157(14) 0.0198(15) 0.0033(12) 0.0051(12) 0.0044(11)
C14 0.0137(14) 0.0175(14) 0.0190(14) 0.0039(11) 0.0025(11) -0.0010(11)
C15 0.0187(15) 0.0179(15) 0.0243(16) 0.0007(12) 0.0020(12) -0.0002(12)
C16 0.0199(15) 0.0189(15) 0.0230(15) 0.0002(12) -0.0032(12) -0.0069(12)
C17 0.0243(16) 0.0276(17) 0.0180(15) 0.0037(13) -0.0024(12) -0.0014(13)
C18 0.0228(16) 0.0224(16) 0.0187(15) 0.0012(13) -0.0012(12) 0.0034(12)
C19 0.0218(15) 0.0170(14) 0.0192(15) 0.0060(12) 0.0035(12) 0.0019(11)
C20 0.0263(16) 0.0243(16) 0.0176(15) 0.0142(13) 0.0090(12) 0.0075(12)
C21 0.0258(17) 0.0215(16) 0.0285(17) 0.0049(13) 0.0047(14) 0.0044(13)
C22 0.044(2) 0.0307(18) 0.0189(16) 0.0158(16) 0.0018(15) -0.0017(13)
C23 0.046(2) 0.0355(19) 0.0222(17) 0.0198(17) 0.0181(15) 0.0139(15)
C24 0.0293(18) 0.0267(17) 0.0341(19) 0.0086(15) 0.0164(15) 0.0119(14)
C25 0.0199(17) 0.0327(19) 0.045(2) 0.0097(14) -0.0067(15) -0.0156(16)
C26 0.030(2) 0.030(2) 0.065(3) 0.0115(16) 0.0039(19) 0.0100(18)
Cu1 0.01451(18) 0.01443(18) 0.01021(17) -0.00137(13) 0.00210(13) 0.00019(13)
F1 0.0661(16) 0.0668(16) 0.0353(12) 0.0430(13) -0.0024(11) -0.0231(11)
F2 0.0279(13) 0.0601(17) 0.146(3) 0.0165(12) -0.0325(15) -0.0682(18)
F3 0.0520(14) 0.0250(11) 0.0757(17) 0.0113(10) 0.0231(12) 0.0097(11)
F4 0.0368(14) 0.0513(15) 0.097(2) 0.0078(12) -0.0289(14) -0.0069(14)
F5 0.0514(16) 0.0765(19) 0.096(2) 0.0380(14) 0.0465(15) 0.0410(16)
F6 0.0356(13) 0.0272(12) 0.128(3) 0.0030(10) 0.0041(14) 0.0199(14)
N1 0.0175(12) 0.0163(12) 0.0154(12) 0.0039(10) 0.0006(10) -0.0015(9)
N2 0.0166(12) 0.0171(12) 0.0158(12) 0.0033(10) 0.0008(10) 0.0013(10)
N3 0.0162(12) 0.0186(12) 0.0154(12) 0.0036(10) 0.0035(10) 0.0036(10)
N4 0.0368(17) 0.0254(15) 0.0197(14) -0.0056(12) -0.0015(12) 0.0033(11)
N5 0.0138(12) 0.0168(12) 0.0204(13) 0.0022(10) 0.0020(10) 0.0003(10)
N6 0.0182(13) 0.0205(13) 0.0149(12) 0.0034(10) 0.0041(10) 0.0016(10)
N7 0.0195(13) 0.0208(13) 0.0144(12) 0.0051(10) 0.0056(10) 0.0033(10)
N8 0.0257(14) 0.0264(14) 0.0241(14) 0.0078(12) 0.0076(11) 0.0039(11)
O1 0.0169(11) 0.0192(11) 0.0298(12) 0.0019(9) 0.0015(9) -0.0042(9)
O2 0.0171(12) 0.0361(14) 0.0670(18) 0.0071(11) -0.0103(12) -0.0199(13)
O3 0.0530(17) 0.0461(16) 0.0358(14) 0.0286(13) 0.0241(12) 0.0165(12)
O4 0.0288(12) 0.0361(13) 0.0177(11) 0.0163(10) 0.0043(9) 0.0006(9)
O5 0.0500(16) 0.0384(14) 0.0158(11) 0.0187(12) -0.0012(10) -0.0026(10)
O6 0.0509(16) 0.0250(12) 0.0297(13) 0.0135(11) -0.0041(11) 0.0005(10)
O7 0.0366(14) 0.0455(15) 0.0162(11) 0.0165(12) 0.0027(10) -0.0048(10)
S1 0.0251(4) 0.0207(4) 0.0170(4) -0.0060(3) 0.0001(3) 0.0026(3)
S2 0.0211(4) 0.0172(4) 0.0192(4) 0.0004(3) 0.0049(3) 0.0025(3)
S3 0.0135(3) 0.0188(4) 0.0229(4) 0.0035(3) 0.0007(3) -0.0032(3)
S4 0.0304(4) 0.0206(4) 0.0154(4) 0.0085(3) -0.0008(3) -0.0021(3)

loop_
_atom_type_symbol
_atom_type_description
_atom_type_scat_dispersion_real
_atom_type_scat_dispersion_imag
_atom_type_scat_source
C C 0.0033 0.0016 'International Tables Vol C Tables 4.2.6.8 and 6.1.1.4'
H H 0.0000 0.0000 'International Tables Vol C Tables 4.2.6.8 and 6.1.1.4'
N N 0.0061 0.0033 'International Tables Vol C Tables 4.2.6.8 and 6.1.1.4'
O O 0.0106 0.0060 'International Tables Vol C Tables 4.2.6.8 and 6.1.1.4'
F F 0.0171 0.0103 'International Tables Vol C Tables 4.2.6.8 and 6.1.1.4'
S S 0.1246 0.1234 'International Tables Vol C Tables 4.2.6.8 and 6.1.1.4'
Cu Cu 0.3201 1.2651 'International Tables Vol C Tables 4.2.6.8 and 6.1.1.4'

loop_
_geom_angle_atom_site_label_1
_geom_angle_atom_site_label_2
_geom_angle_atom_site_label_3
_geom_angle
N2 C1 C2 119.3(3)
N2 C1 S1 113.2(2)
C2 C1 S1 127.4(2)
N1 C2 C3 123.8(3)
N1 C2 C1 112.3(2)
C3 C2 C1 123.9(3)
C2 C3 C4 118.5(3)
C2 C3 H3 120.8
C4 C3 H3 120.8
C5 C4 C3 118.4(3)
C5 C4 H4 120.8
C3 C4 H4 120.8
C4 C5 C6 119.7(3)
C4 C5 H5 120.1
C6 C5 H5 120.1
N1 C6 C5 122.9(3)
N1 C6 H6 118.6
C5 C6 H6 118.6
N3 C7 C8 124.4(3)
N3 C7 S1 114.4(2)
C8 C7 S1 121.2(2)
N4 C8 C9 124.2(3)
N4 C8 C7 113.7(3)
C9 C8 C7 122.1(3)
C8 C9 C10 118.9(3)
C8 C9 H9 120.6
C10 C9 H9 120.6
C11 C10 C9 118.6(3)
C11 C10 H10 120.7
C9 C10 H10 120.7
C10 C11 C12 119.0(3)
C10 C11 H11 120.5
C12 C11 H11 120.5
N4 C12 C11 123.9(3)
N4 C12 H12 118.0
C11 C12 H12 118.0
N6 C13 C14 118.8(2)
N6 C13 S2 114.3(2)
C14 C13 S2 126.9(2)
N5 C14 C15 123.6(3)
N5 C14 C13 112.7(2)
C15 C14 C13 123.6(3)
C14 C15 C16 118.2(3)
C14 C15 H15 120.9
C16 C15 H15 120.9
C17 C16 C15 118.8(3)
C17 C16 H16 120.6
C15 C16 H16 120.6
C16 C17 C18 119.6(3)
C16 C17 H17 120.2
C18 C17 H17 120.2
N5 C18 C17 122.3(3)
N5 C18 H18 118.8
C17 C18 H18 118.8
N7 C19 C20 124.1(3)
N7 C19 S2 115.2(2)
C20 C19 S2 120.7(2)
N8 C20 C21 124.8(3)
N8 C20 C19 113.1(3)
C21 C20 C19 122.1(3)
C22 C21 C20 118.0(3)
C22 C21 H21 121.0
C20 C21 H21 121.0
C23 C22 C21 118.1(3)
C23 C22 H22 121.0
C21 C22 H22 121.0
C22 C23 C24 119.7(3)
C22 C23 H23 120.1
C24 C23 H23 120.1
N8 C24 C23 123.7(3)
N8 C24 H24 118.2
C23 C24 H24 118.2
F1 C25 F2 106.9(3)
F1 C25 F3 105.8(3)
F2 C25 F3 109.4(3)
F1 C25 S3 111.3(3)
F2 C25 S3 109.5(2)
F3 C25 S3 113.6(2)
F5 C26 F4 107.1(3)
F5 C26 F6 108.1(3)
F4 C26 F6 109.7(3)
F5 C26 S4 109.7(3)
F4 C26 S4 112.2(3)
F6 C26 S4 109.8(2)
N1 Cu1 N2 80.50(10)
N1 Cu1 N5 172.75(10)
N2 Cu1 N5 99.89(10)
N1 Cu1 N6 99.32(10)
N2 Cu1 N6 178.16(10)
N5 Cu1 N6 80.05(10)
N1 Cu1 O1 94.74(9)
N2 Cu1 O1 88.18(9)
N5 Cu1 O1 92.51(9)
N6 Cu1 O1 93.66(9)
C6 N1 C2 116.7(2)
C6 N1 Cu1 128.3(2)
C2 N1 Cu1 115.00(18)
C1 N2 N3 114.0(2)
C1 N2 Cu1 112.38(19)
N3 N2 Cu1 133.64(18)
C7 N3 N2 111.5(2)
C8 N4 C12 115.3(3)
C18 N5 C14 117.4(2)
C18 N5 Cu1 127.9(2)
C14 N5 Cu1 114.52(19)
C13 N6 N7 113.2(2)
C13 N6 Cu1 112.52(19)
N7 N6 Cu1 132.57(19)
C19 N7 N6 110.9(2)
C24 N8 C20 115.7(3)
Cu1 O1 H1W 116.9
Cu1 O1 H2W 113.1
H1W O1 H2W 112.6
C1 S1 C7 86.88(14)
C13 S2 C19 86.41(14)
O4 S3 O3 113.60(14)
O4 S3 O2 113.34(15)
O3 S3 O2 118.12(17)
O4 S3 C25 103.53(15)
O3 S3 C25 105.14(17)
O2 S3 C25 100.60(15)
O7 S4 O5 113.30(14)
O7 S4 O6 114.47(15)
O5 S4 O6 116.62(14)
O7 S4 C26 103.02(17)
O5 S4 C26 104.58(18)
O6 S4 C26 102.59(16)

loop_
_geom_bond_atom_site_label_1
_geom_bond_atom_site_label_2
_geom_bond_distance
C1 N2 1.317(4)
C1 C2 1.465(4)
C1 S1 1.711(3)
C2 N1 1.352(4)
C2 C3 1.386(4)
C3 C4 1.386(4)
C3 H3 0.9500
C4 C5 1.374(4)
C4 H4 0.9500
C5 C6 1.393(4)
C5 H5 0.9500
C6 N1 1.335(4)
C6 H6 0.9500
C7 N3 1.296(4)
C7 C8 1.481(4)
C7 S1 1.743(3)
C8 N4 1.352(4)
C8 C9 1.376(4)
C9 C10 1.378(4)
C9 H9 0.9500
C10 C11 1.377(5)
C10 H10 0.9500
C11 C12 1.380(5)
C11 H11 0.9500
C12 N4 1.352(4)
C12 H12 0.9500
C13 N6 1.315(4)
C13 C14 1.450(4)
C13 S2 1.698(3)
C14 N5 1.357(4)
C14 C15 1.382(4)
C15 C16 1.385(4)
C15 H15 0.9500
C16 C17 1.384(4)
C16 H16 0.9500
C17 C18 1.390(4)
C17 H17 0.9500
C18 N5 1.334(4)
C18 H18 0.9500
C19 N7 1.300(4)
C19 C20 1.469(4)
C19 S2 1.728(3)
C20 N8 1.348(4)
C20 C21 1.386(4)
C21 C22 1.380(4)
C21 H21 0.9500
C22 C23 1.379(5)
C22 H22 0.9500
C23 C24 1.384(5)
C23 H23 0.9500
C24 N8 1.328(4)
C24 H24 0.9500
C25 F1 1.319(4)
C25 F2 1.346(4)
C25 F3 1.350(4)
C25 S3 1.832(3)
C26 F5 1.333(5)
C26 F4 1.349(5)
C26 F6 1.367(4)
C26 S4 1.818(4)
Cu1 N1 2.030(2)
Cu1 N2 2.032(2)
Cu1 N5 2.040(2)
Cu1 N6 2.041(2)
Cu1 O1 2.259(2)
N2 N3 1.364(3)
N6 N7 1.363(3)
O1 H1W 0.7805
O1 H2W 0.8032
O2 S3 1.474(2)
O3 S3 1.452(3)
O4 S3 1.429(2)
O5 S4 1.466(2)
O6 S4 1.487(2)
O7 S4 1.424(2)

loop_
_geom_hbond_atom_site_label_D
_geom_hbond_atom_site_label_H
_geom_hbond_atom_site_label_A
_geom_hbond_site_symmetry_A
_geom_hbond_distance_DH
_geom_hbond_distance_HA
_geom_hbond_distance_DA
_geom_hbond_angle_DHA
O1 H1W O6 . 0.78 1.95 2.721(3) 169.1
O1 H2W O2 1_455 0.80 1.94 2.732(3) 167.1
C6 H6 N7 . 0.95 2.33 3.146(4) 143.1
C18 H18 N3 . 0.95 2.36 3.174(4) 142.9

loop_
_geom_torsion_atom_site_label_1
_geom_torsion_atom_site_label_2
_geom_torsion_atom_site_label_3
_geom_torsion_atom_site_label_4
_geom_torsion
N2 C1 C2 N1 -0.2(4)
S1 C1 C2 N1 175.6(2)
N2 C1 C2 C3 -177.1(3)
S1 C1 C2 C3 -1.2(4)
N1 C2 C3 C4 -1.7(5)
C1 C2 C3 C4 174.8(3)
C2 C3 C4 C5 -0.3(5)
C3 C4 C5 C6 1.7(5)
C4 C5 C6 N1 -1.2(5)
N3 C7 C8 N4 177.9(3)
S1 C7 C8 N4 -1.8(4)
N3 C7 C8 C9 -2.6(5)
S1 C7 C8 C9 177.6(2)
N4 C8 C9 C10 0.7(5)
C7 C8 C9 C10 -178.7(3)
C8 C9 C10 C11 -0.6(5)
C9 C10 C11 C12 0.0(5)
C10 C11 C12 N4 0.6(6)
N6 C13 C14 N5 -13.6(4)
S2 C13 C14 N5 164.6(2)
N6 C13 C14 C15 166.7(3)
S2 C13 C14 C15 -15.0(4)
N5 C14 C15 C16 -2.7(5)
C13 C14 C15 C16 176.9(3)
C14 C15 C16 C17 0.7(4)
C15 C16 C17 C18 1.3(5)
C16 C17 C18 N5 -1.5(5)
N7 C19 C20 N8 175.3(3)
S2 C19 C20 N8 -3.7(4)
N7 C19 C20 C21 -4.8(5)
S2 C19 C20 C21 176.1(2)
N8 C20 C21 C22 -0.6(5)
C19 C20 C21 C22 179.5(3)
C20 C21 C22 C23 0.2(5)
C21 C22 C23 C24 -0.3(5)
C22 C23 C24 N8 0.9(5)
C5 C6 N1 C2 -0.8(4)
C5 C6 N1 Cu1 179.1(2)
C3 C2 N1 C6 2.3(4)
C1 C2 N1 C6 -174.6(3)
C3 C2 N1 Cu1 -177.6(2)
C1 C2 N1 Cu1 5.5(3)
N2 Cu1 N1 C6 173.7(3)
N6 Cu1 N1 C6 -8.2(3)
O1 Cu1 N1 C6 86.3(3)
N2 Cu1 N1 C2 -6.5(2)
N6 Cu1 N1 C2 171.7(2)
O1 Cu1 N1 C2 -93.8(2)
C2 C1 N2 N3 175.9(2)
S1 C1 N2 N3 -0.5(3)
C2 C1 N2 Cu1 -5.1(3)
S1 C1 N2 Cu1 178.51(13)
N1 Cu1 N2 C1 6.1(2)
N5 Cu1 N2 C1 -166.6(2)
O1 Cu1 N2 C1 101.2(2)
N1 Cu1 N2 N3 -175.2(3)
N5 Cu1 N2 N3 12.2(3)
O1 Cu1 N2 N3 -80.0(3)
C8 C7 N3 N2 -179.9(3)
S1 C7 N3 N2 -0.1(3)
C1 N2 N3 C7 0.4(3)
Cu1 N2 N3 C7 -178.3(2)
C9 C8 N4 C12 -0.1(5)
C7 C8 N4 C12 179.3(3)
C11 C12 N4 C8 -0.6(6)
C17 C18 N5 C14 -0.3(4)
C17 C18 N5 Cu1 174.3(2)
C15 C14 N5 C18 2.4(4)
C13 C14 N5 C18 -177.2(3)
C15 C14 N5 Cu1 -172.9(2)
C13 C14 N5 Cu1 7.5(3)
N2 Cu1 N5 C18 2.3(3)
N6 Cu1 N5 C18 -175.8(3)
O1 Cu1 N5 C18 90.9(3)
N2 Cu1 N5 C14 177.03(19)
N6 Cu1 N5 C14 -1.1(2)
O1 Cu1 N5 C14 -94.4(2)
C14 C13 N6 N7 179.7(2)
S2 C13 N6 N7 1.2(3)
C14 C13 N6 Cu1 12.6(3)
S2 C13 N6 Cu1 -165.88(14)
N1 Cu1 N6 C13 -178.8(2)
N5 Cu1 N6 C13 -6.2(2)
O1 Cu1 N6 C13 85.7(2)
N1 Cu1 N6 N7 17.3(3)
N5 Cu1 N6 N7 -170.0(3)
O1 Cu1 N6 N7 -78.1(3)
C20 C19 N7 N6 -179.8(3)
S2 C19 N7 N6 -0.7(3)
C13 N6 N7 C19 -0.4(3)
Cu1 N6 N7 C19 163.4(2)
C23 C24 N8 C20 -1.2(5)
C21 C20 N8 C24 1.1(5)
C19 C20 N8 C24 -179.0(3)
N2 C1 S1 C7 0.4(2)
C2 C1 S1 C7 -175.7(3)
N3 C7 S1 C1 -0.1(2)
C8 C7 S1 C1 179.6(3)
N6 C13 S2 C19 -1.3(2)
C14 C13 S2 C19 -179.6(3)
N7 C19 S2 C13 1.1(2)
C20 C19 S2 C13 -179.8(3)
F1 C25 S3 O4 170.5(2)
F2 C25 S3 O4 52.5(3)
F3 C25 S3 O4 -70.1(3)
F1 C25 S3 O3 51.1(3)
F2 C25 S3 O3 -66.9(3)
F3 C25 S3 O3 170.4(2)
F1 C25 S3 O2 -72.1(3)
F2 C25 S3 O2 169.9(3)
F3 C25 S3 O2 47.2(3)
F5 C26 S4 O7 179.2(3)
F4 C26 S4 O7 60.3(3)
F6 C26 S4 O7 -62.1(3)
F5 C26 S4 O5 -62.1(3)
F4 C26 S4 O5 178.9(3)
F6 C26 S4 O5 56.5(3)
F5 C26 S4 O6 60.0(3)
F4 C26 S4 O6 -58.9(3)
F6 C26 S4 O6 178.7(3)
